data_7706110
loop_
_publ_author_name
'Cica\<c-Hudi, Mario'
'Feil, Christoph M.'
'Birchall, Nicholas'
'Nieger, Martin'
'Gudat, Dietrich'

_publ_section_title
;
 Proton transfer vs. oligophosphine formation by P-C/P-H \s-bond
 metathesis: decoding the competing Br\/onsted and Lewis type reactivities
 of imidazolio-phosphines.
;
_journal_issue 47
_journal_name_full 'Dalton transactions (Cambridge, England : 2003)'
_journal_page_first 17401
_journal_page_last 17413
_journal_paper_doi 10.1039/d0dt03633a
_journal_volume 49
_journal_year 2020
_chemical_formula_moiety 'C28 H40 N2 P, I, 2 (C2 H3 N)'
_chemical_formula_sum 'C32 H46 I N4 P'
_chemical_formula_weight 644.60
_space_group_crystal_system orthorhombic
_space_group_IT_number 60
_space_group_name_Hall '-P 2n 2ab'
_space_group_name_H-M_alt 'P b c n'
_atom_sites_solution_hydrogens mixed
_atom_sites_solution_primary direct
_atom_sites_solution_secondary difmap
_audit_creation_method SHELXL-2014/7
_audit_update_record
;
2020-03-23 deposited with the CCDC.	2020-11-09 downloaded from the CCDC.
;
_cell_angle_alpha 90
_cell_angle_beta 90
_cell_angle_gamma 90
_cell_formula_units_Z 8
_cell_length_a 21.5771(13)
_cell_length_b 14.8112(8)
_cell_length_c 21.4093(11)
_cell_measurement_reflns_used 4801
_cell_measurement_temperature 130(2)
_cell_measurement_theta_max 26.403
_cell_measurement_theta_min 1.668
_cell_volume 6842.0(7)
_computing_cell_refinement 'Bruker ApexII Software Suite, 2008'
_computing_data_collection 'Bruker ApexII Software Suite, 2008'
_computing_data_reduction 'Bruker ApexII Software Suite, 2008'
_computing_molecular_graphics 'SHELXS plus XP (Sheldrick, 1991)'
_computing_publication_material 'SHELXL-2014/7 (Sheldrick, 2014)'
_computing_structure_refinement 'SHELXL-2014/7 (Sheldrick, 2014)'
_computing_structure_solution 'SHELXS-2014/7 (Sheldrick, 2014)'
_diffrn_ambient_temperature 130(2)
_diffrn_measured_fraction_theta_full 1.000
_diffrn_measured_fraction_theta_max 0.998
_diffrn_measurement_device_type 'Bruker Kappa ApexII Duo'
_diffrn_measurement_method 'Omega and phi scans'
_diffrn_radiation_type MoK\a
_diffrn_radiation_wavelength 0.71073
_diffrn_reflns_av_R_equivalents 0.0473
_diffrn_reflns_av_unetI/netI 0.0375
_diffrn_reflns_Laue_measured_fraction_full 1.000
_diffrn_reflns_Laue_measured_fraction_max 0.998
_diffrn_reflns_limit_h_max 27
_diffrn_reflns_limit_h_min -26
_diffrn_reflns_limit_k_max 17
_diffrn_reflns_limit_k_min -18
_diffrn_reflns_limit_l_max 26
_diffrn_reflns_limit_l_min -22
_diffrn_reflns_number 53388
_diffrn_reflns_point_group_measured_fraction_full 1.000
_diffrn_reflns_point_group_measured_fraction_max 0.998
_diffrn_reflns_theta_full 25.242
_diffrn_reflns_theta_max 26.403
_diffrn_reflns_theta_min 1.668
_diffrn_source 'fine-focus sealed tube'
_exptl_absorpt_coefficient_mu 1.007
_exptl_absorpt_correction_T_max 0.9728
_exptl_absorpt_correction_T_min 0.8868
_exptl_absorpt_correction_type numerical
_exptl_absorpt_process_details 'BLESSING 1995'
_exptl_crystal_colour colourless
_exptl_crystal_density_diffrn 1.252
_exptl_crystal_description prism
_exptl_crystal_F_000 2672
_exptl_crystal_size_max 0.195
_exptl_crystal_size_mid 0.167
_exptl_crystal_size_min 0.055
_refine_diff_density_max 0.679
_refine_diff_density_min -0.767
_refine_diff_density_rms 0.065
_refine_ls_extinction_method none
_refine_ls_goodness_of_fit_ref 1.015
_refine_ls_hydrogen_treatment mixed
_refine_ls_matrix_type full
_refine_ls_number_parameters 376
_refine_ls_number_reflns 7008
_refine_ls_number_restraints 37
_refine_ls_restrained_S_all 1.013
_refine_ls_R_factor_all 0.0726
_refine_ls_R_factor_gt 0.0383
_refine_ls_shift/su_max 0.002
_refine_ls_shift/su_mean 0.000
_refine_ls_structure_factor_coef Fsqd
_refine_ls_weighting_details 'w=1/[\s^2^(Fo^2^)+(0.0290P)^2^+8.7991P] where P=(Fo^2^+2Fc^2^)/3'
_refine_ls_weighting_scheme calc
_refine_ls_wR_factor_gt 0.0759
_refine_ls_wR_factor_ref 0.0861
_reflns_Friedel_coverage 0.000
_reflns_number_gt 4801
_reflns_number_total 7008
_reflns_threshold_expression 'I > 2\s(I)'
_cod_data_source_file d0dt03633a2.cif
_cod_data_source_block g483_mn
_cod_database_code 7706110
_shelx_shelxl_version_number 2014/7
_shelx_space_group_comment
;
The symmetry employed for this shelxl refinement is uniquely defined
by the following loop, which should always be used as a source of
symmetry information in preference to the above space-group names.
They are only intended as comments.
;
_shelx_estimated_absorpt_t_min 0.828
_shelx_estimated_absorpt_t_max 0.947

loop_
_space_group_symop_operation_xyz
'x, y, z'
'-x+1/2, -y+1/2, z+1/2'
'-x, y, -z+1/2'
'x+1/2, -y+1/2, -z'
'-x, -y, -z'
'x-1/2, y-1/2, -z-1/2'
'x, -y, z-1/2'
'-x-1/2, y-1/2, z'

loop_
_atom_site_label
_atom_site_type_symbol
_atom_site_fract_x
_atom_site_fract_y
_atom_site_fract_z
_atom_site_U_iso_or_equiv
_atom_site_adp_type
_atom_site_occupancy
_atom_site_site_symmetry_order
_atom_site_calc_flag
_atom_site_refinement_flags_posn
_atom_site_refinement_flags_adp
_atom_site_refinement_flags_occupancy
_atom_site_disorder_assembly
_atom_site_disorder_group
P1 P 0.46337(4) 0.23927(7) 0.42724(5) 0.0469(2) Uani 1 1 d D . . . .
H1P H 0.4731(16) 0.218(2) 0.4843(9) 0.056 Uiso 1 1 d D U . . .
C1 C 0.4888(2) 0.3553(3) 0.4285(3) 0.0846(15) Uani 1 1 d . . . . .
H1A H 0.5340 0.3573 0.4330 0.127 Uiso 1 1 calc R U . . .
H1B H 0.4768 0.3850 0.3895 0.127 Uiso 1 1 calc R U . . .
H1C H 0.4696 0.3866 0.4639 0.127 Uiso 1 1 calc R U . . .
C2 C 0.37899(13) 0.25034(19) 0.41883(12) 0.0220(6) Uani 1 1 d . . . . .
N1 N 0.33855(10) 0.27957(14) 0.46234(10) 0.0197(5) Uani 1 1 d . . . . .
N2 N 0.34445(10) 0.21604(15) 0.37218(10) 0.0202(5) Uani 1 1 d . . . . .
C3 C 0.27876(13) 0.26414(19) 0.44325(13) 0.0231(6) Uani 1 1 d . . . . .
H3 H 0.2420 0.2788 0.4655 0.028 Uiso 1 1 calc R U . . .
C4 C 0.28230(12) 0.22405(18) 0.38672(12) 0.0227(6) Uani 1 1 d . . . . .
H4 H 0.2484 0.2049 0.3616 0.027 Uiso 1 1 calc R U . . .
C5 C 0.35789(13) 0.3259(2) 0.51922(12) 0.0243(7) Uani 1 1 d . . . . .
C6 C 0.37702(13) 0.2722(2) 0.56958(13) 0.0281(7) Uani 1 1 d . . . . .
C7 C 0.40077(15) 0.3192(2) 0.62101(14) 0.0360(8) Uani 1 1 d . . . . .
H7 H 0.4147 0.2864 0.6564 0.043 Uiso 1 1 calc R U . . .
C8 C 0.40440(15) 0.4114(3) 0.62144(15) 0.0425(9) Uani 1 1 d . . . . .
H8 H 0.4220 0.4413 0.6565 0.051 Uiso 1 1 calc R U . . .
C9 C 0.38277(15) 0.4617(2) 0.57160(15) 0.0392(8) Uani 1 1 d . . . . .
H9 H 0.3842 0.5258 0.5735 0.047 Uiso 1 1 calc R U . . .
C10 C 0.35890(14) 0.4198(2) 0.51871(13) 0.0308(7) Uani 1 1 d . . . . .
C11 C 0.36951(13) 0.17983(19) 0.31448(12) 0.0236(6) Uani 1 1 d . . . . .
C12 C 0.37863(14) 0.2403(2) 0.26495(13) 0.0289(7) Uani 1 1 d . . . . .
C13 C 0.40468(15) 0.2052(2) 0.21110(14) 0.0372(8) Uani 1 1 d . . . . .
H13 H 0.4116 0.2438 0.1763 0.045 Uiso 1 1 calc R U . . .
C14 C 0.42076(15) 0.1154(3) 0.20707(14) 0.0412(9) Uani 1 1 d . . . . .
H14 H 0.4390 0.0931 0.1697 0.049 Uiso 1 1 calc R U . . .
C15 C 0.41081(15) 0.0574(2) 0.25625(14) 0.0356(8) Uani 1 1 d . . . . .
H15 H 0.4222 -0.0043 0.2524 0.043 Uiso 1 1 calc R U . . .
C16 C 0.38409(13) 0.0884(2) 0.31198(13) 0.0268(7) Uani 1 1 d . . . . .
C17 C 0.36930(15) 0.1707(2) 0.57029(14) 0.0351(7) Uani 1 1 d . . . . .
H17 H 0.3592 0.1510 0.5268 0.042 Uiso 1 1 calc R U . . .
C18 C 0.42771(19) 0.1209(3) 0.59065(19) 0.0577(11) Uani 1 1 d . . . . .
H18A H 0.4200 0.0557 0.5902 0.087 Uiso 1 1 calc R U . . .
H18B H 0.4616 0.1351 0.5618 0.087 Uiso 1 1 calc R U . . .
H18C H 0.4391 0.1398 0.6330 0.087 Uiso 1 1 calc R U . . .
C19 C 0.31440(19) 0.1462(3) 0.61182(18) 0.0583(11) Uani 1 1 d . . . . .
H19A H 0.3092 0.0805 0.6124 0.087 Uiso 1 1 calc R U . . .
H19B H 0.3220 0.1680 0.6544 0.087 Uiso 1 1 calc R U . . .
H19C H 0.2767 0.1744 0.5954 0.087 Uiso 1 1 calc R U . . .
C20 C 0.33254(18) 0.4747(2) 0.46479(16) 0.0444(9) Uani 1 1 d . . . . .
H20 H 0.3250 0.4326 0.4291 0.053 Uiso 1 1 calc R U . . .
C21 C 0.26989(19) 0.5154(3) 0.48397(19) 0.0614(11) Uani 1 1 d . . . . .
H21A H 0.2530 0.5508 0.4492 0.092 Uiso 1 1 calc R U . . .
H21B H 0.2410 0.4667 0.4946 0.092 Uiso 1 1 calc R U . . .
H21C H 0.2757 0.5547 0.5203 0.092 Uiso 1 1 calc R U . . .
C22 C 0.3759(2) 0.5493(3) 0.4419(2) 0.0713(13) Uani 1 1 d . . . . .
H22A H 0.3563 0.5819 0.4073 0.107 Uiso 1 1 calc R U . . .
H22B H 0.3844 0.5913 0.4762 0.107 Uiso 1 1 calc R U . . .
H22C H 0.4149 0.5225 0.4275 0.107 Uiso 1 1 calc R U . . .
C23 C 0.35922(16) 0.3390(2) 0.26850(14) 0.0373(8) Uani 1 1 d . . . . .
H23 H 0.3459 0.3515 0.3124 0.045 Uiso 1 1 calc R U . . .
C24 C 0.3044(2) 0.3565(3) 0.2264(2) 0.0688(13) Uani 1 1 d . . . . .
H24A H 0.2708 0.3147 0.2369 0.103 Uiso 1 1 calc R U . . .
H24B H 0.2901 0.4188 0.2321 0.103 Uiso 1 1 calc R U . . .
H24C H 0.3167 0.3475 0.1828 0.103 Uiso 1 1 calc R U . . .
C25 C 0.4120(2) 0.4027(3) 0.2533(2) 0.0791(14) Uani 1 1 d . . . . .
H25A H 0.4471 0.3903 0.2810 0.119 Uiso 1 1 calc R U . . .
H25B H 0.4248 0.3939 0.2098 0.119 Uiso 1 1 calc R U . . .
H25C H 0.3982 0.4652 0.2591 0.119 Uiso 1 1 calc R U . . .
C26 C 0.37253(15) 0.0239(2) 0.36604(14) 0.0332(7) Uani 1 1 d . . . . .
H26 H 0.3528 0.0590 0.4007 0.040 Uiso 1 1 calc R U . . .
C27 C 0.43352(16) -0.0154(2) 0.39072(16) 0.0438(9) Uani 1 1 d . . . . .
H27A H 0.4248 -0.0566 0.4254 0.066 Uiso 1 1 calc R U . . .
H27B H 0.4545 -0.0485 0.3572 0.066 Uiso 1 1 calc R U . . .
H27C H 0.4603 0.0337 0.4053 0.066 Uiso 1 1 calc R U . . .
C28 C 0.32772(17) -0.0511(2) 0.34696(18) 0.0489(9) Uani 1 1 d . . . . .
H28A H 0.3210 -0.0917 0.3824 0.073 Uiso 1 1 calc R U . . .
H28B H 0.2881 -0.0244 0.3342 0.073 Uiso 1 1 calc R U . . .
H28C H 0.3453 -0.0852 0.3120 0.073 Uiso 1 1 calc R U . . .
I1 I 0.12751(2) 0.29852(2) 0.53244(2) 0.04539(9) Uani 1 1 d . . . . .
N1S N 0.29681(15) 0.3633(3) 0.76734(15) 0.0622(9) Uani 1 1 d D U . . .
C1S C 0.27317(16) 0.3756(2) 0.72094(16) 0.0402(8) Uani 1 1 d D U . . .
C2S C 0.24263(17) 0.3921(3) 0.66205(16) 0.0479(9) Uani 1 1 d D U . . .
H2S1 H 0.2265 0.3351 0.6454 0.072 Uiso 1 1 calc R U . . .
H2S2 H 0.2723 0.4179 0.6324 0.072 Uiso 1 1 calc R U . . .
H2S3 H 0.2083 0.4345 0.6683 0.072 Uiso 1 1 calc R U . . .
N2SA N 0.4758(3) 0.6028(4) 0.2726(3) 0.0537(16) Uani 0.5 1 d D U P A -1
C3SA C 0.4547(3) 0.6561(5) 0.3042(3) 0.0414(16) Uani 0.5 1 d D U P A -1
C4SA C 0.4321(13) 0.7246(9) 0.3462(9) 0.053(6) Uani 0.5 1 d D U P A -1
H4S1 H 0.4451 0.7842 0.3312 0.080 Uiso 0.5 1 calc R U P A -1
H4S2 H 0.4490 0.7142 0.3880 0.080 Uiso 0.5 1 calc R U P A -1
H4S3 H 0.3867 0.7220 0.3478 0.080 Uiso 0.5 1 calc R U P A -1
N2SB N 0.4755(3) 0.8333(4) 0.2579(3) 0.0550(19) Uani 0.5 1 d D U P B -2
C3SB C 0.4556(3) 0.7859(4) 0.2944(3) 0.0414(16) Uani 0.5 1 d D U P B -2
C4SB C 0.4281(13) 0.7246(10) 0.3388(9) 0.049(4) Uani 0.5 1 d D U P B -2
H4S4 H 0.4492 0.6661 0.3365 0.073 Uiso 0.5 1 calc R U P B -2
H4S5 H 0.3841 0.7167 0.3290 0.073 Uiso 0.5 1 calc R U P B -2
H4S6 H 0.4324 0.7494 0.3810 0.073 Uiso 0.5 1 calc R U P B -2

loop_
_atom_site_aniso_label
_atom_site_aniso_U_11
_atom_site_aniso_U_22
_atom_site_aniso_U_33
_atom_site_aniso_U_23
_atom_site_aniso_U_13
_atom_site_aniso_U_12
P1 0.0237(4) 0.0472(6) 0.0698(7) -0.0070(5) -0.0079(4) 0.0005(4)
C1 0.039(2) 0.070(3) 0.145(5) -0.003(3) -0.001(3) -0.015(2)
C2 0.0219(14) 0.0218(15) 0.0225(14) 0.0040(11) -0.0007(12) -0.0014(12)
N1 0.0218(11) 0.0180(13) 0.0193(11) 0.0012(9) -0.0005(9) -0.0009(9)
N2 0.0195(11) 0.0218(13) 0.0194(11) 0.0006(10) 0.0004(9) 0.0004(10)
C3 0.0199(14) 0.0248(16) 0.0246(14) 0.0002(12) 0.0013(11) 0.0007(12)
C4 0.0191(14) 0.0250(16) 0.0242(15) 0.0002(12) -0.0019(11) 0.0007(11)
C5 0.0221(14) 0.0296(17) 0.0214(15) -0.0060(11) 0.0014(10) -0.0035(12)
C6 0.0236(15) 0.0348(18) 0.0258(15) 0.0003(12) -0.0013(12) 0.0029(13)
C7 0.0325(17) 0.048(2) 0.0275(17) -0.0028(14) -0.0063(13) 0.0042(15)
C8 0.0347(19) 0.055(3) 0.0373(19) -0.0206(17) -0.0052(15) -0.0032(16)
C9 0.042(2) 0.0341(19) 0.0418(19) -0.0134(15) 0.0025(16) -0.0081(15)
C10 0.0368(18) 0.0263(18) 0.0292(17) -0.0017(12) 0.0038(12) -0.0051(13)
C11 0.0195(13) 0.0329(18) 0.0185(13) -0.0034(11) -0.0002(11) 0.0025(13)
C12 0.0267(16) 0.0354(18) 0.0245(15) 0.0028(13) -0.0018(13) 0.0007(14)
C13 0.0361(18) 0.053(2) 0.0227(15) 0.0056(15) 0.0039(13) 0.0030(17)
C14 0.0366(19) 0.063(3) 0.0240(16) -0.0056(16) 0.0053(14) 0.0112(17)
C15 0.0345(18) 0.0382(19) 0.0342(17) -0.0083(15) 0.0004(14) 0.0129(15)
C16 0.0229(16) 0.0330(18) 0.0245(15) -0.0010(13) -0.0012(11) 0.0041(13)
C17 0.0409(19) 0.0359(19) 0.0286(16) 0.0082(13) -0.0060(15) 0.0046(15)
C18 0.059(3) 0.048(2) 0.066(3) 0.015(2) -0.011(2) 0.017(2)
C19 0.061(3) 0.052(3) 0.062(3) 0.011(2) 0.008(2) -0.013(2)
C20 0.070(3) 0.0256(19) 0.0374(18) -0.0006(15) -0.0046(18) -0.0061(17)
C21 0.066(3) 0.051(3) 0.067(3) 0.009(2) -0.019(2) 0.007(2)
C22 0.101(4) 0.039(2) 0.074(3) 0.020(2) 0.010(3) -0.009(2)
C23 0.053(2) 0.0330(18) 0.0262(16) 0.0083(14) 0.0022(14) -0.0029(16)
C24 0.079(3) 0.047(3) 0.081(3) -0.009(2) -0.029(2) 0.023(2)
C25 0.081(3) 0.051(3) 0.105(4) 0.018(3) 0.000(3) -0.019(2)
C26 0.0391(18) 0.0270(17) 0.0334(16) 0.0013(13) 0.0029(15) 0.0078(15)
C27 0.047(2) 0.039(2) 0.046(2) 0.0096(16) -0.0076(16) 0.0043(16)
C28 0.043(2) 0.041(2) 0.063(2) 0.0021(18) -0.0018(18) -0.0056(17)
I1 0.03166(12) 0.07341(18) 0.03111(12) -0.00451(11) 0.00770(9) -0.00311(12)
N1S 0.050(2) 0.092(3) 0.0449(19) 0.0216(18) 0.0036(15) -0.0089(18)
C1S 0.0346(18) 0.042(2) 0.0443(19) 0.0081(16) 0.0101(15) -0.0033(16)
C2S 0.042(2) 0.052(2) 0.050(2) 0.0107(18) -0.0015(16) 0.0013(17)
N2SA 0.052(4) 0.046(4) 0.063(4) -0.009(3) -0.014(3) -0.008(3)
C3SA 0.047(4) 0.032(4) 0.045(4) 0.008(3) -0.010(3) -0.014(3)
C4SA 0.061(11) 0.034(7) 0.065(9) -0.001(5) 0.014(8) -0.025(6)
N2SB 0.087(6) 0.039(3) 0.039(3) -0.003(3) 0.014(4) 0.016(3)
C3SB 0.053(4) 0.036(4) 0.035(3) -0.010(3) -0.005(3) 0.012(3)
C4SB 0.045(7) 0.054(8) 0.046(6) 0.001(5) -0.006(5) 0.007(6)

loop_
_atom_type_symbol
_atom_type_description
_atom_type_scat_dispersion_real
_atom_type_scat_dispersion_imag
_atom_type_scat_source
C C 0.0033 0.0016 'International Tables Vol C Tables 4.2.6.8 and 6.1.1.4'
H H 0.0000 0.0000 'International Tables Vol C Tables 4.2.6.8 and 6.1.1.4'
N N 0.0061 0.0033 'International Tables Vol C Tables 4.2.6.8 and 6.1.1.4'
P P 0.1023 0.0942 'International Tables Vol C Tables 4.2.6.8 and 6.1.1.4'
I I -0.4742 1.8119 'International Tables Vol C Tables 4.2.6.8 and 6.1.1.4'

loop_
_geom_angle_atom_site_label_1
_geom_angle_atom_site_label_2
_geom_angle_atom_site_label_3
_geom_angle
_geom_angle_site_symmetry_1
_geom_angle_site_symmetry_3
_geom_angle_publ_flag
C1 P1 C2 102.61(17) . . ?
C1 P1 H1P 99.9(15) . . ?
C2 P1 H1P 106.2(16) . . ?
P1 C1 H1A 109.5 . . ?
P1 C1 H1B 109.5 . . ?
H1A C1 H1B 109.5 . . ?
P1 C1 H1C 109.5 . . ?
H1A C1 H1C 109.5 . . ?
H1B C1 H1C 109.5 . . ?
N2 C2 N1 106.0(2) . . ?
N2 C2 P1 126.0(2) . . ?
N1 C2 P1 127.1(2) . . ?
C2 N1 C3 110.4(2) . . ?
C2 N1 C5 122.9(2) . . ?
C3 N1 C5 126.6(2) . . ?
C2 N2 C4 109.8(2) . . ?
C2 N2 C11 124.4(2) . . ?
C4 N2 C11 125.8(2) . . ?
C4 C3 N1 106.7(2) . . ?
C4 C3 H3 126.7 . . ?
N1 C3 H3 126.7 . . ?
C3 C4 N2 107.1(2) . . ?
C3 C4 H4 126.4 . . ?
N2 C4 H4 126.4 . . ?
C10 C5 C6 124.6(3) . . ?
C10 C5 N1 117.9(2) . . ?
C6 C5 N1 117.4(2) . . ?
C7 C6 C5 115.5(3) . . ?
C7 C6 C17 121.8(3) . . ?
C5 C6 C17 122.6(3) . . ?
C8 C7 C6 121.5(3) . . ?
C8 C7 H7 119.2 . . ?
C6 C7 H7 119.2 . . ?
C7 C8 C9 120.9(3) . . ?
C7 C8 H8 119.6 . . ?
C9 C8 H8 119.6 . . ?
C8 C9 C10 120.8(3) . . ?
C8 C9 H9 119.6 . . ?
C10 C9 H9 119.6 . . ?
C9 C10 C5 116.5(3) . . ?
C9 C10 C20 121.1(3) . . ?
C5 C10 C20 122.3(3) . . ?
C16 C11 C12 124.1(3) . . ?
C16 C11 N2 118.5(2) . . ?
C12 C11 N2 117.4(2) . . ?
C13 C12 C11 116.6(3) . . ?
C13 C12 C23 120.9(3) . . ?
C11 C12 C23 122.5(3) . . ?
C14 C13 C12 121.1(3) . . ?
C14 C13 H13 119.4 . . ?
C12 C13 H13 119.4 . . ?
C15 C14 C13 121.0(3) . . ?
C15 C14 H14 119.5 . . ?
C13 C14 H14 119.5 . . ?
C14 C15 C16 120.7(3) . . ?
C14 C15 H15 119.6 . . ?
C16 C15 H15 119.6 . . ?
C11 C16 C15 116.4(3) . . ?
C11 C16 C26 123.0(2) . . ?
C15 C16 C26 120.6(3) . . ?
C6 C17 C18 113.1(3) . . ?
C6 C17 C19 109.1(3) . . ?
C18 C17 C19 111.1(3) . . ?
C6 C17 H17 107.7 . . ?
C18 C17 H17 107.7 . . ?
C19 C17 H17 107.7 . . ?
C17 C18 H18A 109.5 . . ?
C17 C18 H18B 109.5 . . ?
H18A C18 H18B 109.5 . . ?
C17 C18 H18C 109.5 . . ?
H18A C18 H18C 109.5 . . ?
H18B C18 H18C 109.5 . . ?
C17 C19 H19A 109.5 . . ?
C17 C19 H19B 109.5 . . ?
H19A C19 H19B 109.5 . . ?
C17 C19 H19C 109.5 . . ?
H19A C19 H19C 109.5 . . ?
H19B C19 H19C 109.5 . . ?
C10 C20 C22 113.6(3) . . ?
C10 C20 C21 109.6(3) . . ?
C22 C20 C21 110.0(3) . . ?
C10 C20 H20 107.8 . . ?
C22 C20 H20 107.8 . . ?
C21 C20 H20 107.8 . . ?
C20 C21 H21A 109.5 . . ?
C20 C21 H21B 109.5 . . ?
H21A C21 H21B 109.5 . . ?
C20 C21 H21C 109.5 . . ?
H21A C21 H21C 109.5 . . ?
H21B C21 H21C 109.5 . . ?
C20 C22 H22A 109.5 . . ?
C20 C22 H22B 109.5 . . ?
H22A C22 H22B 109.5 . . ?
C20 C22 H22C 109.5 . . ?
H22A C22 H22C 109.5 . . ?
H22B C22 H22C 109.5 . . ?
C24 C23 C25 110.7(3) . . ?
C24 C23 C12 110.5(3) . . ?
C25 C23 C12 112.4(3) . . ?
C24 C23 H23 107.7 . . ?
C25 C23 H23 107.7 . . ?
C12 C23 H23 107.7 . . ?
C23 C24 H24A 109.5 . . ?
C23 C24 H24B 109.5 . . ?
H24A C24 H24B 109.5 . . ?
C23 C24 H24C 109.5 . . ?
H24A C24 H24C 109.5 . . ?
H24B C24 H24C 109.5 . . ?
C23 C25 H25A 109.5 . . ?
C23 C25 H25B 109.5 . . ?
H25A C25 H25B 109.5 . . ?
C23 C25 H25C 109.5 . . ?
H25A C25 H25C 109.5 . . ?
H25B C25 H25C 109.5 . . ?
C16 C26 C28 110.9(3) . . ?
C16 C26 C27 111.1(3) . . ?
C28 C26 C27 111.0(3) . . ?
C16 C26 H26 107.9 . . ?
C28 C26 H26 107.9 . . ?
C27 C26 H26 107.9 . . ?
C26 C27 H27A 109.5 . . ?
C26 C27 H27B 109.5 . . ?
H27A C27 H27B 109.5 . . ?
C26 C27 H27C 109.5 . . ?
H27A C27 H27C 109.5 . . ?
H27B C27 H27C 109.5 . . ?
C26 C28 H28A 109.5 . . ?
C26 C28 H28B 109.5 . . ?
H28A C28 H28B 109.5 . . ?
C26 C28 H28C 109.5 . . ?
H28A C28 H28C 109.5 . . ?
H28B C28 H28C 109.5 . . ?
N1S C1S C2S 179.4(5) . . ?
C1S C2S H2S1 109.5 . . ?
C1S C2S H2S2 109.5 . . ?
H2S1 C2S H2S2 109.5 . . ?
C1S C2S H2S3 109.5 . . ?
H2S1 C2S H2S3 109.5 . . ?
H2S2 C2S H2S3 109.5 . . ?
N2SA C3SA C4SA 176.0(14) . . ?
C3SA C4SA H4S1 109.5 . . ?
C3SA C4SA H4S2 109.5 . . ?
H4S1 C4SA H4S2 109.5 . . ?
C3SA C4SA H4S3 109.5 . . ?
H4S1 C4SA H4S3 109.5 . . ?
H4S2 C4SA H4S3 109.5 . . ?
N2SB C3SB C4SB 177.4(14) . . ?
C3SB C4SB H4S4 109.5 . . ?
C3SB C4SB H4S5 109.5 . . ?
H4S4 C4SB H4S5 109.5 . . ?
C3SB C4SB H4S6 109.5 . . ?
H4S4 C4SB H4S6 109.5 . . ?
H4S5 C4SB H4S6 109.5 . . ?

loop_
_geom_bond_atom_site_label_1
_geom_bond_atom_site_label_2
_geom_bond_distance
_geom_bond_site_symmetry_2
_geom_bond_publ_flag
P1 C1 1.805(4) . ?
P1 C2 1.837(3) . ?
P1 H1P 1.279(18) . ?
C1 H1A 0.9800 . ?
C1 H1B 0.9800 . ?
C1 H1C 0.9800 . ?
C2 N2 1.346(3) . ?
C2 N1 1.348(3) . ?
N1 C3 1.373(3) . ?
N1 C5 1.459(3) . ?
N2 C4 1.382(3) . ?
N2 C11 1.451(3) . ?
C3 C4 1.350(4) . ?
C3 H3 0.9500 . ?
C4 H4 0.9500 . ?
C5 C10 1.391(4) . ?
C5 C6 1.402(4) . ?
C6 C7 1.400(4) . ?
C6 C17 1.513(4) . ?
C7 C8 1.368(5) . ?
C7 H7 0.9500 . ?
C8 C9 1.382(5) . ?
C8 H8 0.9500 . ?
C9 C10 1.391(4) . ?
C9 H9 0.9500 . ?
C10 C20 1.523(4) . ?
C11 C16 1.391(4) . ?
C11 C12 1.402(4) . ?
C12 C13 1.384(4) . ?
C12 C23 1.523(5) . ?
C13 C14 1.378(5) . ?
C13 H13 0.9500 . ?
C14 C15 1.376(5) . ?
C14 H14 0.9500 . ?
C15 C16 1.402(4) . ?
C15 H15 0.9500 . ?
C16 C26 1.521(4) . ?
C17 C18 1.524(5) . ?
C17 C19 1.525(5) . ?
C17 H17 1.0000 . ?
C18 H18A 0.9800 . ?
C18 H18B 0.9800 . ?
C18 H18C 0.9800 . ?
C19 H19A 0.9800 . ?
C19 H19B 0.9800 . ?
C19 H19C 0.9800 . ?
C20 C22 1.528(5) . ?
C20 C21 1.536(5) . ?
C20 H20 1.0000 . ?
C21 H21A 0.9800 . ?
C21 H21B 0.9800 . ?
C21 H21C 0.9800 . ?
C22 H22A 0.9800 . ?
C22 H22B 0.9800 . ?
C22 H22C 0.9800 . ?
C23 C24 1.510(5) . ?
C23 C25 1.515(5) . ?
C23 H23 1.0000 . ?
C24 H24A 0.9800 . ?
C24 H24B 0.9800 . ?
C24 H24C 0.9800 . ?
C25 H25A 0.9800 . ?
C25 H25B 0.9800 . ?
C25 H25C 0.9800 . ?
C26 C28 1.528(5) . ?
C26 C27 1.533(4) . ?
C26 H26 1.0000 . ?
C27 H27A 0.9800 . ?
C27 H27B 0.9800 . ?
C27 H27C 0.9800 . ?
C28 H28A 0.9800 . ?
C28 H28B 0.9800 . ?
C28 H28C 0.9800 . ?
N1S C1S 1.131(4) . ?
C1S C2S 1.443(5) . ?
C2S H2S1 0.9800 . ?
C2S H2S2 0.9800 . ?
C2S H2S3 0.9800 . ?
N2SA C3SA 1.136(6) . ?
C3SA C4SA 1.441(9) . ?
C4SA H4S1 0.9800 . ?
C4SA H4S2 0.9800 . ?
C4SA H4S3 0.9800 . ?
N2SB C3SB 1.135(6) . ?
C3SB C4SB 1.441(9) . ?
C4SB H4S4 0.9800 . ?
C4SB H4S5 0.9800 . ?
C4SB H4S6 0.9800 . ?

loop_
_geom_torsion_atom_site_label_1
_geom_torsion_atom_site_label_2
_geom_torsion_atom_site_label_3
_geom_torsion_atom_site_label_4
_geom_torsion
_geom_torsion_site_symmetry_1
_geom_torsion_site_symmetry_2
_geom_torsion_site_symmetry_3
_geom_torsion_site_symmetry_4
_geom_torsion_publ_flag
C1 P1 C2 N2 121.4(3) . . . . ?
C1 P1 C2 N1 -71.2(3) . . . . ?
N2 C2 N1 C3 -0.2(3) . . . . ?
P1 C2 N1 C3 -169.6(2) . . . . ?
N2 C2 N1 C5 -176.7(2) . . . . ?
P1 C2 N1 C5 13.9(4) . . . . ?
N1 C2 N2 C4 0.1(3) . . . . ?
P1 C2 N2 C4 169.6(2) . . . . ?
N1 C2 N2 C11 177.7(2) . . . . ?
P1 C2 N2 C11 -12.8(4) . . . . ?
C2 N1 C3 C4 0.3(3) . . . . ?
C5 N1 C3 C4 176.6(2) . . . . ?
N1 C3 C4 N2 -0.2(3) . . . . ?
C2 N2 C4 C3 0.1(3) . . . . ?
C11 N2 C4 C3 -177.5(2) . . . . ?
C2 N1 C5 C10 94.0(3) . . . . ?
C3 N1 C5 C10 -81.9(3) . . . . ?
C2 N1 C5 C6 -83.0(3) . . . . ?
C3 N1 C5 C6 101.1(3) . . . . ?
C10 C5 C6 C7 -2.6(4) . . . . ?
N1 C5 C6 C7 174.1(2) . . . . ?
C10 C5 C6 C17 174.0(3) . . . . ?
N1 C5 C6 C17 -9.3(4) . . . . ?
C5 C6 C7 C8 0.4(4) . . . . ?
C17 C6 C7 C8 -176.3(3) . . . . ?
C6 C7 C8 C9 2.1(5) . . . . ?
C7 C8 C9 C10 -2.5(5) . . . . ?
C8 C9 C10 C5 0.3(5) . . . . ?
C8 C9 C10 C20 177.4(3) . . . . ?
C6 C5 C10 C9 2.3(4) . . . . ?
N1 C5 C10 C9 -174.4(3) . . . . ?
C6 C5 C10 C20 -174.8(3) . . . . ?
N1 C5 C10 C20 8.5(4) . . . . ?
C2 N2 C11 C16 90.1(3) . . . . ?
C4 N2 C11 C16 -92.6(3) . . . . ?
C2 N2 C11 C12 -88.6(3) . . . . ?
C4 N2 C11 C12 88.6(3) . . . . ?
C16 C11 C12 C13 -1.0(4) . . . . ?
N2 C11 C12 C13 177.7(3) . . . . ?
C16 C11 C12 C23 177.0(3) . . . . ?
N2 C11 C12 C23 -4.3(4) . . . . ?
C11 C12 C13 C14 -0.2(5) . . . . ?
C23 C12 C13 C14 -178.2(3) . . . . ?
C12 C13 C14 C15 0.7(5) . . . . ?
C13 C14 C15 C16 -0.1(5) . . . . ?
C12 C11 C16 C15 1.5(4) . . . . ?
N2 C11 C16 C15 -177.2(2) . . . . ?
C12 C11 C16 C26 -178.8(3) . . . . ?
N2 C11 C16 C26 2.6(4) . . . . ?
C14 C15 C16 C11 -0.9(4) . . . . ?
C14 C15 C16 C26 179.4(3) . . . . ?
C7 C6 C17 C18 -50.8(4) . . . . ?
C5 C6 C17 C18 132.8(3) . . . . ?
C7 C6 C17 C19 73.5(4) . . . . ?
C5 C6 C17 C19 -102.9(3) . . . . ?
C9 C10 C20 C22 50.8(4) . . . . ?
C5 C10 C20 C22 -132.2(3) . . . . ?
C9 C10 C20 C21 -72.6(4) . . . . ?
C5 C10 C20 C21 104.3(3) . . . . ?
C13 C12 C23 C24 68.5(4) . . . . ?
C11 C12 C23 C24 -109.5(3) . . . . ?
C13 C12 C23 C25 -55.7(4) . . . . ?
C11 C12 C23 C25 126.3(3) . . . . ?
C11 C16 C26 C28 119.0(3) . . . . ?
C15 C16 C26 C28 -61.2(4) . . . . ?
C11 C16 C26 C27 -117.0(3) . . . . ?
C15 C16 C26 C27 62.8(4) . . . . ?
